data_2243186
loop_
_publ_author_name
'Gotoh, Kazuma'
'Ishida, Hiroyuki'

_publ_section_title
;
 Crystal structure of 4-chloro-2-nitrobenzoic acid with
 4-hydroxyquinoline: a disordered structure over two states of
 4-chloro-2-nitrobenzoic acid--quinolin-4(1<i>H</i>)-one (1/1) and
 4-hydroxyquinolinium 4-chloro-2-nitrobenzoate
;
_journal_coeditor_code LH5935
_journal_issue 12
_journal_name_full 'Acta Crystallographica Section E'
_journal_page_first 1853
_journal_page_last 1856
_journal_paper_doi 10.1107/S205698901901497X
_journal_volume 75
_journal_year 2019
_chemical_formula_moiety 'C7 H3.5 Cl N O4, C9 H7.5 N O'
_chemical_formula_sum 'C16 H11 Cl N2 O5'
_chemical_formula_weight 346.73
_chemical_name_systematic
'4-Chloro-2-nitrobenzoic acid--quinolin-4(1<i>H</i>)-one (1/1)--4-hydroxyquinolinium 4-chloro-2-nitrobenzoate'
_space_group_crystal_system orthorhombic
_space_group_IT_number 60
_space_group_name_Hall '-P 2n 2ab'
_space_group_name_H-M_alt 'P b c n'
_atom_sites_solution_hydrogens mixed
_atom_sites_solution_primary direct
_atom_sites_solution_secondary difmap
_cell_angle_alpha 90.0000
_cell_angle_beta 90.0000
_cell_angle_gamma 90.0000
_cell_formula_units_Z 8
_cell_length_a 12.6336(8)
_cell_length_b 7.0701(3)
_cell_length_c 33.5956(15)
_cell_measurement_reflns_used 23445
_cell_measurement_temperature 190.0(10)
_cell_measurement_theta_max 30.19
_cell_measurement_theta_min 3.03
_cell_volume 3000.8(3)
_computing_cell_refinement
;
<i>PROCESS-AUTO</i> (Rigaku, 2006)
;
_computing_data_collection
;
<i>PROCESS-AUTO</i> (Rigaku, 2006)
;
_computing_data_reduction
;
<i>PROCESS-AUTO</i> (Rigaku, 2006)
;
_computing_molecular_graphics
;
<i>ORTEP-3 for Windows</i> and <i>WinGX</i> (Farrugia,  2012);
<i>Mercury</i> (Macrae <i>et al</i>., 2008)
;
_computing_publication_material
;
<i>CrystalStructure</i> (Rigaku, 2018) and <i>PLATON</i> (Spek,
2015)
;
_computing_structure_refinement
;
<i>SHELXL2018</i> (Sheldrick, 2015<i>b</i>)
;
_computing_structure_solution
;
<i>SHELXT2018</i> (Sheldrick, 2015<i>a</i>)
;
_diffrn_ambient_temperature 190(2)
_diffrn_detector_area_resol_mean 10.000
_diffrn_measured_fraction_theta_full 0.999
_diffrn_measured_fraction_theta_max 0.999
_diffrn_measurement_device_type 'Rigaku R-AXIS RAPIDII'
_diffrn_measurement_method \w
_diffrn_radiation_type 'Mo K\a'
_diffrn_radiation_wavelength 0.71075
_diffrn_reflns_av_R_equivalents 0.0518
_diffrn_reflns_av_unetI/netI 0.0287
_diffrn_reflns_limit_h_max 17
_diffrn_reflns_limit_h_min -17
_diffrn_reflns_limit_k_max 9
_diffrn_reflns_limit_k_min -9
_diffrn_reflns_limit_l_max 47
_diffrn_reflns_limit_l_min -47
_diffrn_reflns_number 36709
_diffrn_reflns_theta_full 25.242
_diffrn_reflns_theta_max 30.033
_diffrn_reflns_theta_min 3.225
_diffrn_standards_number 0
_exptl_absorpt_coefficient_mu 0.285
_exptl_absorpt_correction_T_max 0.975
_exptl_absorpt_correction_T_min 0.939
_exptl_absorpt_correction_type numerical
_exptl_absorpt_process_details
;
(<i>NUMABS</i>; Higashi, 1999)
;
_exptl_crystal_colour colorless
_exptl_crystal_density_diffrn 1.535
_exptl_crystal_density_method 'not measured'
_exptl_crystal_description platelet
_exptl_crystal_F_000 1424.00
_exptl_crystal_size_max 0.350
_exptl_crystal_size_mid 0.280
_exptl_crystal_size_min 0.090
_refine_diff_density_max 0.391
_refine_diff_density_min -0.417
_refine_ls_extinction_method none
_refine_ls_goodness_of_fit_ref 1.130
_refine_ls_hydrogen_treatment mixed
_refine_ls_matrix_type full
_refine_ls_number_parameters 227
_refine_ls_number_reflns 4380
_refine_ls_number_restraints 2
_refine_ls_restrained_S_all 1.130
_refine_ls_R_factor_all 0.0631
_refine_ls_R_factor_gt 0.0456
_refine_ls_shift/su_max 0.002
_refine_ls_shift/su_mean 0.000
_refine_ls_structure_factor_coef Fsqd
_refine_ls_weighting_details 'w=1/[\s^2^(Fo^2^)+(0.0641P)^2^+0.6358P] where P=(Fo^2^+2Fc^2^)/3'
_refine_ls_weighting_scheme calc
_refine_ls_wR_factor_gt 0.1185
_refine_ls_wR_factor_ref 0.1362
_reflns_number_gt 3235
_reflns_number_total 4380
_reflns_threshold_expression 'I > 2\s(I)'
_cod_data_source_file lh5935sup1.cif
_cod_data_source_block I
_cod_database_code 2243186
_shelx_space_group_comment
;
The symmetry employed for this shelxl refinement is uniquely defined
by the following loop, which should always be used as a source of
symmetry information in preference to the above space-group names.
They are only intended as comments.
;

loop_
_space_group_symop_operation_xyz
'x, y, z'
'-x+1/2, -y+1/2, z+1/2'
'x+1/2, -y+1/2, -z'
'-x, y, -z+1/2'
'-x, -y, -z'
'x-1/2, y-1/2, -z-1/2'
'-x-1/2, y-1/2, z'
'x, -y, z-1/2'

loop_
_atom_site_type_symbol
_atom_site_label
_atom_site_fract_x
_atom_site_fract_y
_atom_site_fract_z
_atom_site_U_iso_or_equiv
_atom_site_adp_type
_atom_site_calc_flag
_atom_site_occupancy
Cl Cl1 0.14687(4) 0.53104(8) 0.76188(2) 0.05607(17) Uani d 1
O O1 0.32791(10) 0.20128(19) 0.58896(3) 0.0439(3) Uani d 1
H H1A 0.351(4) 0.185(8) 0.5658(6) 0.066 Uiso d 0.5
O O2 0.44512(9) 0.43255(18) 0.60030(3) 0.0423(3) Uani d 1
O O3 0.52878(10) 0.26978(19) 0.67248(4) 0.0497(3) Uani d 1
O O4 0.53263(11) 0.5533(2) 0.69656(5) 0.0636(4) Uani d 1
O O5 0.37717(9) 0.15689(18) 0.51938(3) 0.0376(3) Uani d 1
H H1B 0.356(3) 0.177(7) 0.5427(6) 0.056 Uiso d 0.5
N N1 0.48587(11) 0.4153(2) 0.68364(4) 0.0404(3) Uani d 1
N N2 0.11801(11) 0.1179(2) 0.44816(4) 0.0379(3) Uani d 1
C C1 0.31559(12) 0.3666(2) 0.64897(4) 0.0318(3) Uani d 1
C C2 0.37014(12) 0.4213(2) 0.68293(4) 0.0333(3) Uani d 1
C C3 0.32058(13) 0.4729(2) 0.71785(5) 0.0373(3) Uani d 1
H H3 0.360145 0.511101 0.740510 0.045 Uiso calc 1
C C4 0.21176(14) 0.4671(2) 0.71868(5) 0.0377(4) Uani d 1
C C5 0.15375(13) 0.4103(2) 0.68590(5) 0.0389(4) Uani d 1
H H5 0.078678 0.405323 0.687096 0.047 Uiso calc 1
C C6 0.20643(12) 0.3610(2) 0.65135(4) 0.0345(3) Uani d 1
H H6 0.166717 0.322352 0.628754 0.041 Uiso calc 1
C C7 0.36954(12) 0.3319(2) 0.60966(4) 0.0334(3) Uani d 1
C C8 0.10616(13) 0.1492(2) 0.48692(5) 0.0381(3) Uani d 1
H H8 0.036732 0.163593 0.497354 0.046 Uiso calc 1
C C9 0.19038(13) 0.1612(2) 0.51224(5) 0.0357(3) Uani d 1
H H9 0.179065 0.181221 0.539873 0.043 Uiso calc 1
C C10 0.29314(11) 0.1441(2) 0.49744(4) 0.0306(3) Uani d 1
C C11 0.30605(12) 0.1122(2) 0.45544(4) 0.0306(3) Uani d 1
C C12 0.40628(13) 0.0928(2) 0.43769(5) 0.0385(4) Uani d 1
H H12 0.468363 0.099954 0.453575 0.046 Uiso calc 1
C C13 0.41438(16) 0.0636(3) 0.39760(5) 0.0492(4) Uani d 1
H H13 0.482176 0.050157 0.385705 0.059 Uiso calc 1
C C14 0.32353(17) 0.0534(3) 0.37403(5) 0.0533(5) Uani d 1
H H14 0.330455 0.035088 0.346139 0.064 Uiso calc 1
C C15 0.22572(16) 0.0693(3) 0.39020(5) 0.0459(4) Uani d 1
H H15 0.164531 0.059820 0.373885 0.055 Uiso calc 1
C C16 0.21571(12) 0.0997(2) 0.43129(4) 0.0331(3) Uani d 1
H H2 0.0611(18) 0.107(3) 0.4325(6) 0.052(6) Uiso d 1

loop_
_atom_site_aniso_label
_atom_site_aniso_U_11
_atom_site_aniso_U_22
_atom_site_aniso_U_33
_atom_site_aniso_U_12
_atom_site_aniso_U_13
_atom_site_aniso_U_23
Cl1 0.0601(3) 0.0749(3) 0.0332(2) 0.0104(2) 0.01812(19) 0.00122(19)
O1 0.0488(7) 0.0572(7) 0.0257(5) -0.0068(6) 0.0010(5) -0.0078(5)
O2 0.0363(6) 0.0585(7) 0.0321(5) -0.0033(5) 0.0060(5) -0.0043(5)
O3 0.0385(7) 0.0637(8) 0.0468(7) 0.0164(6) 0.0004(5) 0.0024(6)
O4 0.0434(8) 0.0792(10) 0.0681(9) -0.0088(7) -0.0108(7) -0.0217(8)
O5 0.0290(5) 0.0565(7) 0.0273(5) 0.0005(5) -0.0025(4) -0.0066(5)
N1 0.0338(7) 0.0594(8) 0.0282(6) 0.0038(6) -0.0041(5) -0.0013(6)
N2 0.0314(7) 0.0430(7) 0.0391(7) 0.0016(6) -0.0090(6) -0.0023(6)
C1 0.0325(7) 0.0384(8) 0.0245(6) 0.0037(6) -0.0003(5) 0.0010(6)
C2 0.0313(7) 0.0415(8) 0.0271(7) 0.0038(6) -0.0007(5) 0.0011(6)
C3 0.0424(9) 0.0437(8) 0.0257(7) 0.0029(7) 0.0007(6) -0.0008(6)
C4 0.0429(9) 0.0421(8) 0.0281(7) 0.0061(7) 0.0093(6) 0.0020(6)
C5 0.0317(8) 0.0484(9) 0.0366(8) 0.0036(7) 0.0045(6) 0.0062(7)
C6 0.0315(8) 0.0424(8) 0.0297(7) 0.0019(6) -0.0004(6) 0.0028(6)
C7 0.0307(7) 0.0447(8) 0.0247(6) 0.0055(6) -0.0020(5) 0.0011(6)
C8 0.0294(8) 0.0433(8) 0.0417(8) 0.0011(6) 0.0014(6) 0.0002(7)
C9 0.0323(8) 0.0443(8) 0.0305(7) 0.0008(6) 0.0027(6) -0.0010(6)
C10 0.0298(7) 0.0337(7) 0.0282(7) -0.0004(6) -0.0010(5) -0.0004(6)
C11 0.0321(7) 0.0320(7) 0.0277(7) 0.0004(6) -0.0008(5) -0.0002(6)
C12 0.0345(8) 0.0485(9) 0.0326(7) 0.0000(7) 0.0011(6) -0.0042(7)
C13 0.0492(10) 0.0633(11) 0.0350(8) 0.0040(9) 0.0094(7) -0.0065(8)
C14 0.0653(13) 0.0669(13) 0.0279(8) 0.0087(10) 0.0002(8) -0.0072(8)
C15 0.0550(11) 0.0523(10) 0.0304(7) 0.0077(8) -0.0124(7) -0.0048(7)
C16 0.0365(8) 0.0318(7) 0.0311(7) 0.0018(6) -0.0042(6) -0.0016(6)

loop_
_atom_type_symbol
_atom_type_description
_atom_type_scat_dispersion_real
_atom_type_scat_dispersion_imag
_atom_type_scat_source
C C 0.0033 0.0016 'International Tables Vol C Tables 4.2.6.8 and 6.1.1.4'
H H 0.0000 0.0000 'International Tables Vol C Tables 4.2.6.8 and 6.1.1.4'
O O 0.0106 0.0060 'International Tables Vol C Tables 4.2.6.8 and 6.1.1.4'
N N 0.0061 0.0033 'International Tables Vol C Tables 4.2.6.8 and 6.1.1.4'
Cl Cl 0.1484 0.1585 'International Tables Vol C Tables 4.2.6.8 and 6.1.1.4'

loop_
_geom_angle_atom_site_label_1
_geom_angle_atom_site_label_2
_geom_angle_atom_site_label_3
_geom_angle
C7 O1 H1A 117(4)
C10 O5 H1B 106(3)
O4 N1 O3 124.57(15)
O4 N1 C2 117.80(14)
O3 N1 C2 117.58(14)
C8 N2 C16 121.64(14)
C8 N2 H2 120.1(14)
C16 N2 H2 118.3(14)
C6 C1 C2 117.13(14)
C6 C1 C7 119.84(13)
C2 C1 C7 122.78(14)
C3 C2 C1 123.20(15)
C3 C2 N1 116.59(14)
C1 C2 N1 120.11(13)
C4 C3 C2 117.59(15)
C4 C3 H3 121.2
C2 C3 H3 121.2
C3 C4 C5 121.49(15)
C3 C4 Cl1 118.92(13)
C5 C4 Cl1 119.59(13)
C4 C5 C6 119.13(15)
C4 C5 H5 120.4
C6 C5 H5 120.4
C1 C6 C5 121.44(15)
C1 C6 H6 119.3
C5 C6 H6 119.3
O2 C7 O1 126.98(14)
O2 C7 C1 118.71(14)
O1 C7 C1 114.27(14)
N2 C8 C9 122.21(15)
N2 C8 H8 118.9
C9 C8 H8 118.9
C8 C9 C10 119.87(14)
C8 C9 H9 120.1
C10 C9 H9 120.1
O5 C10 C9 123.62(14)
O5 C10 C11 118.44(13)
C9 C10 C11 117.94(13)
C16 C11 C12 118.77(14)
C16 C11 C10 119.00(13)
C12 C11 C10 122.23(13)
C13 C12 C11 120.00(16)
C13 C12 H12 120.0
C11 C12 H12 120.0
C12 C13 C14 120.35(17)
C12 C13 H13 119.8
C14 C13 H13 119.8
C15 C14 C13 121.21(16)
C15 C14 H14 119.4
C13 C14 H14 119.4
C14 C15 C16 119.31(16)
C14 C15 H15 120.3
C16 C15 H15 120.3
N2 C16 C15 120.32(15)
N2 C16 C11 119.34(14)
C15 C16 C11 120.34(15)

loop_
_geom_bond_atom_site_label_1
_geom_bond_atom_site_label_2
_geom_bond_distance
Cl1 C4 1.7271(16)
O1 C7 1.270(2)
O1 H1A 0.841(10)
O2 C7 1.2317(19)
O3 N1 1.2218(19)
O4 N1 1.220(2)
O5 C10 1.2956(18)
O5 H1B 0.841(10)
N1 C2 1.463(2)
N2 C8 1.329(2)
N2 C16 1.364(2)
N2 H2 0.90(2)
C1 C6 1.382(2)
C1 C2 1.388(2)
C1 C7 1.506(2)
C2 C3 1.379(2)
C3 C4 1.376(2)
C3 H3 0.9500
C4 C5 1.382(2)
C5 C6 1.383(2)
C5 H5 0.9500
C6 H6 0.9500
C8 C9 1.365(2)
C8 H8 0.9500
C9 C10 1.395(2)
C9 H9 0.9500
C10 C11 1.438(2)
C11 C16 1.403(2)
C11 C12 1.406(2)
C12 C13 1.366(2)
C12 H12 0.9500
C13 C14 1.396(3)
C13 H13 0.9500
C14 C15 1.355(3)
C14 H14 0.9500
C15 C16 1.403(2)
C15 H15 0.9500

loop_
_geom_hbond_atom_site_label_D
_geom_hbond_atom_site_label_H
_geom_hbond_atom_site_label_A
_geom_hbond_site_symmetry_A
_geom_hbond_distance_DH
_geom_hbond_distance_HA
_geom_hbond_distance_DA
_geom_hbond_angle_DHA
_geom_hbond_publ_flag
O1 H1A O5 . 0.84(3) 1.61(2) 2.4393(15) 172(5) y
O5 H1B O1 . 0.84(2) 1.60(2) 2.4393(15) 173(4) y
N2 H2 O2 3_456 0.89(2) 1.86(2) 2.7475(18) 176(2) y
C3 H3 O4 4_656 0.95 2.53 3.469(2) 170 y
C8 H8 O5 3_456 0.95 2.45 3.208(2) 137 y
C9 H9 O1 . 0.95 2.51 3.121(2) 123 y

loop_
_geom_torsion_atom_site_label_1
_geom_torsion_atom_site_label_2
_geom_torsion_atom_site_label_3
_geom_torsion_atom_site_label_4
_geom_torsion
C6 C1 C2 C3 -1.4(2)
C7 C1 C2 C3 172.84(15)
C6 C1 C2 N1 174.88(14)
C7 C1 C2 N1 -10.9(2)
O4 N1 C2 C3 -50.5(2)
O3 N1 C2 C3 127.10(16)
O4 N1 C2 C1 132.98(17)
O3 N1 C2 C1 -49.4(2)
C1 C2 C3 C4 0.7(2)
N1 C2 C3 C4 -175.67(14)
C2 C3 C4 C5 0.5(2)
C2 C3 C4 Cl1 -179.91(13)
C3 C4 C5 C6 -0.9(3)
Cl1 C4 C5 C6 179.46(13)
C2 C1 C6 C5 0.9(2)
C7 C1 C6 C5 -173.51(15)
C4 C5 C6 C1 0.2(3)
C6 C1 C7 O2 138.07(16)
C2 C1 C7 O2 -36.0(2)
C6 C1 C7 O1 -39.9(2)
C2 C1 C7 O1 146.07(15)
C16 N2 C8 C9 -1.3(3)
N2 C8 C9 C10 1.2(3)
C8 C9 C10 O5 178.85(15)
C8 C9 C10 C11 -0.5(2)
O5 C10 C11 C16 -179.45(14)
C9 C10 C11 C16 0.0(2)
O5 C10 C11 C12 0.7(2)
C9 C10 C11 C12 -179.91(15)
C16 C11 C12 C13 0.4(2)
C10 C11 C12 C13 -179.68(16)
C11 C12 C13 C14 0.2(3)
C12 C13 C14 C15 -1.0(3)
C13 C14 C15 C16 1.1(3)
C8 N2 C16 C15 -179.16(16)
C8 N2 C16 C11 0.7(2)
C14 C15 C16 N2 179.37(17)
C14 C15 C16 C11 -0.5(3)
C12 C11 C16 N2 179.85(14)
C10 C11 C16 N2 0.0(2)
C12 C11 C16 C15 -0.3(2)
C10 C11 C16 C15 179.82(15)

_cod_database_fobs_code 2243186
